data_1535801
loop_
_publ_author_name
'Tyagi, A.K.'
'Koehler, J.'
'Balog, P.'
'Weber, J.'

_publ_section_title
;
 Synthesis and structures of Li3 Sc F6 and high pressure Li Sc F4,
 luminescence properties of Li Sc F4, a new phase in the system Li F - Sc
 F3
;
_journal_name_full 'Journal of Solid State Chemistry'
_journal_page_first 2620
_journal_page_last 2625
_journal_volume 178
_journal_year 2005
_chemical_formula_sum 'F6 Li3 Sc'
_chemical_name_systematic 'Li3 Sc F6'
_space_group_IT_number 165
_symmetry_space_group_name_Hall '-P 3 2"c'
_symmetry_space_group_name_H-M 'P -3 c 1'
_cell_angle_alpha 90
_cell_angle_beta 90
_cell_angle_gamma 120
_cell_formula_units_Z 6
_cell_length_a 8.783
_cell_length_b 8.783
_cell_length_c 9.518
_cell_volume 635.861
_citation_journal_id_ASTM JSSCBI
_cod_data_source_file Tyagi_JSSCBI_2005_1948.cif
_cod_data_source_block F6Li3Sc1
_cod_original_cell_volume 635.8608
_cod_original_formula_sum 'F6 Li3 Sc1'
_cod_database_code 1535801

loop_
_symmetry_equiv_pos_as_xyz
x,y,z
-y,x-y,z
-x+y,-x,z
y,x,-z+1/2
-x,-x+y,-z+1/2
x-y,-y,-z+1/2
-x,-y,-z
y,-x+y,-z
x-y,x,-z
-y,-x,z-1/2
x,x-y,z-1/2
-x+y,y,z-1/2

loop_
_atom_site_label
_atom_site_type_symbol
_atom_site_fract_x
_atom_site_fract_y
_atom_site_fract_z
_atom_site_occupancy
_atom_site_U_iso_or_equiv
Sc2 Sc+3 0.6667 0.3333 0.26391 1 0.0
Sc1 Sc+3 0 0 0 1 0.0
F1 F-1 0.7846 0.5535 0.145 1 0.0
Li2 Li+1 0.6372 0.6574 0.4629 1 0.0
F2 F-1 0.5416 0.4298 0.38168 1 0.0
Li1 Li+1 0 0.7 0.25 1 0.0
F3 F-1 0.1179 0.2267 0.10763 1 0.0
